data_7028956
loop_
_publ_author_name
'Pouessel, Jacky'
'Thu\'ery, Pierre'
'Berthet, Jean-Claude'
'Cantat, Thibault'

_publ_section_title
;
 Nitrite complexes of the rare earth elements.
;
_journal_issue 11
_journal_name_full 'Dalton transactions (Cambridge, England : 2003)'
_journal_page_first 4415
_journal_page_last 4425
_journal_paper_doi 10.1039/c3dt52703d
_journal_volume 43
_journal_year 2014
_chemical_formula_sum 'C58 H50 Ag N8 O12 P2 Pr'
_chemical_formula_weight 1361.78
_space_group_IT_number 15
_symmetry_cell_setting monoclinic
_symmetry_space_group_name_Hall '-C 2yc'
_symmetry_space_group_name_H-M 'C 1 2/c 1'
_atom_sites_solution_hydrogens geom
_atom_sites_solution_primary direct
_atom_sites_solution_secondary difmap
_audit_creation_method SHELXL-97
_cell_angle_alpha 90.00
_cell_angle_beta 127.881(2)
_cell_angle_gamma 90.00
_cell_formula_units_Z 4
_cell_length_a 31.9249(10)
_cell_length_b 10.8245(5)
_cell_length_c 20.8700(8)
_cell_measurement_reflns_used 100289
_cell_measurement_temperature 150(2)
_cell_measurement_theta_max 30.51
_cell_measurement_theta_min 2.80
_cell_volume 5692.4(4)
_computing_cell_refinement 'HKL2000 (Otwinowski & Minor, 1997)'
_computing_data_collection 'COLLECT (Nonius, 1998)'
_computing_data_reduction 'HKL2000 (Otwinowski & Minor, 1997)'
_computing_molecular_graphics 'SHELXTL (Sheldrick, 2008)'
_computing_publication_material 'SHELXTL (Sheldrick, 2008); PLATON (Spek, 2003)'
_computing_structure_refinement 'SHELXL-97 (Sheldrick, 2008)'
_computing_structure_solution 'SHELXS-97 (Sheldrick, 2008)'
_diffrn_ambient_temperature 150(2)
_diffrn_measured_fraction_theta_full 0.999
_diffrn_measured_fraction_theta_max 0.999
_diffrn_measurement_device_type 'Nonius Kappa-CCD area-detector diffractometer'
_diffrn_measurement_method 'two \f and six \w scans with 2\% steps (539 frames)'
_diffrn_radiation_monochromator graphite
_diffrn_radiation_source 'fine-focus sealed tube'
_diffrn_radiation_type MoK\a
_diffrn_radiation_wavelength 0.71073
_diffrn_reflns_av_R_equivalents 0.0346
_diffrn_reflns_av_unetI/netI 0.0424
_diffrn_reflns_limit_h_max 45
_diffrn_reflns_limit_h_min -45
_diffrn_reflns_limit_k_max 15
_diffrn_reflns_limit_k_min -15
_diffrn_reflns_limit_l_max 29
_diffrn_reflns_limit_l_min -29
_diffrn_reflns_number 100289
_diffrn_reflns_theta_full 30.51
_diffrn_reflns_theta_max 30.51
_diffrn_reflns_theta_min 2.80
_diffrn_standards_decay_% 0
_diffrn_standards_interval_time 0
_diffrn_standards_number 0
_exptl_absorpt_coefficient_mu 1.316
_exptl_absorpt_correction_T_max 0.832
_exptl_absorpt_correction_T_min 0.673
_exptl_absorpt_correction_type multi-scan
_exptl_absorpt_process_details 'SCALEPACK (Otwinowski & Minor, 1997)'
_exptl_crystal_colour 'translucent light yellow'
_exptl_crystal_density_diffrn 1.589
_exptl_crystal_density_method 'not measured'
_exptl_crystal_description irregular
_exptl_crystal_F_000 2744
_exptl_crystal_size_max 0.16
_exptl_crystal_size_mid 0.14
_exptl_crystal_size_min 0.14
_refine_diff_density_max 1.941
_refine_diff_density_min -1.742
_refine_diff_density_rms 0.095
_refine_ls_extinction_method none
_refine_ls_goodness_of_fit_ref 1.066
_refine_ls_hydrogen_treatment constr
_refine_ls_matrix_type full
_refine_ls_number_parameters 425
_refine_ls_number_reflns 8682
_refine_ls_number_restraints 13
_refine_ls_restrained_S_all 1.135
_refine_ls_R_factor_all 0.0558
_refine_ls_R_factor_gt 0.0376
_refine_ls_shift/su_max 0.001
_refine_ls_shift/su_mean 0.000
_refine_ls_structure_factor_coef Fsqd
_refine_ls_weighting_details 'calc w=1/[\s^2^(Fo^2^)+(0.0507P)^2^+0.2461P] where P=(Fo^2^+2Fc^2^)/3'
_refine_ls_weighting_scheme calc
_refine_ls_wR_factor_gt 0.0908
_refine_ls_wR_factor_ref 0.0961
_reflns_number_gt 6727
_reflns_number_total 8682
_reflns_threshold_expression >2sigma(I)
_cod_data_source_file c3dt52703d.txt
_cod_data_source_block 8
_cod_original_sg_symbol_H-M 'C 2/c'
_cod_database_code 7028956

loop_
_symmetry_equiv_pos_as_xyz
'x, y, z'
'-x, y, -z+1/2'
'x+1/2, y+1/2, z'
'-x+1/2, y+1/2, -z+1/2'
'-x, -y, -z'
'x, -y, z-1/2'
'-x+1/2, -y+1/2, -z'
'x+1/2, -y+1/2, z-1/2'

loop_
_atom_site_label
_atom_site_type_symbol
_atom_site_fract_x
_atom_site_fract_y
_atom_site_fract_z
_atom_site_U_iso_or_equiv
_atom_site_adp_type
_atom_site_occupancy
_atom_site_symmetry_multiplicity
_atom_site_calc_flag
_atom_site_refinement_flags
_atom_site_disorder_assembly
_atom_site_disorder_group
Pr Pr 0.0000 0.188144(18) 0.2500 0.03238(7) Uani 1 2 d S . .
Ag Ag 0.0000 -0.21975(4) 0.2500 0.06706(12) Uani 1 2 d S . .
P1 P 0.27037(2) 0.09213(6) 0.34928(4) 0.03058(13) Uani 1 1 d . . .
O1A O 0.07593(15) 0.3323(3) 0.3492(2) 0.0480(9) Uani 0.50 1 d P A 1
O2A O 0.05926(17) 0.3240(4) 0.2345(3) 0.0560(11) Uani 0.50 1 d P A 1
O3A O -0.00946(19) 0.2379(5) 0.3632(3) 0.0637(12) Uani 0.50 1 d PD A 1
O4A O 0.0410(2) 0.0906(5) 0.3901(3) 0.0555(13) Uani 0.50 1 d PD A 1
N2A N 0.0202(3) 0.1567(8) 0.4127(5) 0.065(2) Uani 0.50 1 d PDU A 1
O1B O 0.04235(16) 0.4035(4) 0.2760(2) 0.0490(9) Uani 0.50 1 d P A 2
O2B O 0.09614(14) 0.2557(5) 0.3090(3) 0.0544(10) Uani 0.50 1 d P A 2
O3B O 0.05641(16) 0.2612(4) 0.4040(2) 0.0546(10) Uani 0.50 1 d PD B 2
O4B O 0.0137(2) 0.0979(6) 0.3797(3) 0.0575(14) Uani 0.50 1 d PD B 2
N2B N 0.0440(3) 0.1784(6) 0.4307(4) 0.0545(18) Uani 0.50 1 d PDU B 2
O5A O -0.04411(16) -0.0100(4) 0.2232(3) 0.0555(12) Uani 0.50 1 d PD A 3
O5B O -0.07360(16) 0.0534(3) 0.2102(2) 0.0448(9) Uani 0.50 1 d PD A 4
O6 O -0.10983(11) -0.1344(3) 0.18443(15) 0.0870(9) Uani 1 1 d D A .
N1 N 0.08853(10) 0.3718(3) 0.30552(17) 0.0561(6) Uani 1 1 d . . .
N3 N -0.08395(15) -0.0532(3) 0.1973(2) 0.0797(10) Uani 1 1 d D . .
N4 N 0.01445(9) -0.2889(2) 0.36177(14) 0.0443(5) Uani 1 1 d . A .
C1 C 0.00647(14) -0.2096(3) 0.4023(2) 0.0543(8) Uani 1 1 d . . .
H1 H -0.0035 -0.1292 0.3829 0.065 Uiso 1 1 calc R A .
C2 C 0.01220(14) -0.2404(4) 0.4710(2) 0.0676(9) Uani 1 1 d . A .
H2 H 0.0047 -0.1831 0.4959 0.081 Uiso 1 1 calc R . .
C3 C 0.02874(14) -0.3546(5) 0.5019(2) 0.0788(12) Uani 1 1 d . . .
H3 H 0.0339 -0.3759 0.5494 0.095 Uiso 1 1 calc R A .
C4 C 0.03808(13) -0.4400(4) 0.4633(3) 0.0808(13) Uani 1 1 d . A .
H4 H 0.0499 -0.5191 0.4844 0.097 Uiso 1 1 calc R . .
C5 C 0.02930(11) -0.4046(3) 0.3903(2) 0.0592(8) Uani 1 1 d . . .
H5 H 0.0339 -0.4622 0.3620 0.071 Uiso 1 1 calc R A .
C6 C 0.32014(9) 0.0956(2) 0.33425(14) 0.0325(5) Uani 1 1 d . . .
C7 C 0.33666(9) 0.2057(2) 0.32240(15) 0.0383(5) Uani 1 1 d . . .
H7 H 0.3257 0.2807 0.3293 0.046 Uiso 1 1 calc R . .
C8 C 0.36972(10) 0.2035(3) 0.30024(17) 0.0458(6) Uani 1 1 d . . .
H8 H 0.3811 0.2772 0.2925 0.055 Uiso 1 1 calc R . .
C9 C 0.38575(9) 0.0920(3) 0.28963(16) 0.0447(6) Uani 1 1 d . . .
H9 H 0.4072 0.0911 0.2735 0.054 Uiso 1 1 calc R . .
C10 C 0.37030(11) -0.0183(3) 0.30279(18) 0.0436(6) Uani 1 1 d . . .
H10 H 0.3819 -0.0929 0.2965 0.052 Uiso 1 1 calc R . .
C11 C 0.33766(11) -0.0175(2) 0.32528(17) 0.0400(6) Uani 1 1 d . . .
H11 H 0.3273 -0.0915 0.3345 0.048 Uiso 1 1 calc R . .
C12 C 0.20679(9) 0.0727(2) 0.25192(14) 0.0332(5) Uani 1 1 d . . .
C13 C 0.20328(10) 0.0708(2) 0.18196(15) 0.0407(6) Uani 1 1 d . . .
H13 H 0.2335 0.0825 0.1856 0.049 Uiso 1 1 calc R . .
C14 C 0.15452(11) 0.0515(3) 0.10688(17) 0.0476(6) Uani 1 1 d . . .
H14 H 0.1522 0.0497 0.0602 0.057 Uiso 1 1 calc R . .
C15 C 0.10964(12) 0.0349(3) 0.10127(18) 0.0502(7) Uani 1 1 d . . .
H15 H 0.0771 0.0209 0.0509 0.060 Uiso 1 1 calc R . .
C16 C 0.11282(11) 0.0390(3) 0.17062(19) 0.0477(7) Uani 1 1 d . . .
H16 H 0.0822 0.0304 0.1663 0.057 Uiso 1 1 calc R . .
C17 C 0.16108(10) 0.0558(2) 0.24594(16) 0.0401(6) Uani 1 1 d . . .
H17 H 0.1632 0.0558 0.2924 0.048 Uiso 1 1 calc R . .
C18 C 0.27207(10) 0.2308(2) 0.39828(15) 0.0335(5) Uani 1 1 d . . .
C19 C 0.22515(10) 0.2892(2) 0.37247(17) 0.0411(6) Uani 1 1 d . . .
H19 H 0.1930 0.2634 0.3250 0.049 Uiso 1 1 calc R . .
C20 C 0.22627(11) 0.3853(3) 0.41699(18) 0.0464(6) Uani 1 1 d . . .
H20 H 0.1949 0.4241 0.3996 0.056 Uiso 1 1 calc R . .
C21 C 0.27432(12) 0.4236(2) 0.48769(17) 0.0451(6) Uani 1 1 d . . .
H21 H 0.2751 0.4872 0.5184 0.054 Uiso 1 1 calc R . .
C22 C 0.32138(11) 0.3673(3) 0.51288(16) 0.0451(6) Uani 1 1 d . . .
H22 H 0.3536 0.3941 0.5599 0.054 Uiso 1 1 calc R . .
C23 C 0.32033(10) 0.2719(2) 0.46822(16) 0.0398(5) Uani 1 1 d . . .
H23 H 0.3518 0.2349 0.4848 0.048 Uiso 1 1 calc R . .
C24 C 0.28397(9) -0.0395(2) 0.41215(14) 0.0313(5) Uani 1 1 d . . .
C25 C 0.32885(10) -0.0387(2) 0.49357(16) 0.0386(5) Uani 1 1 d . . .
H25 H 0.3502 0.0313 0.5158 0.046 Uiso 1 1 calc R . .
C26 C 0.34146(10) -0.1429(3) 0.54107(16) 0.0424(6) Uani 1 1 d . . .
H26 H 0.3713 -0.1426 0.5953 0.051 Uiso 1 1 calc R . .
C27 C 0.30993(11) -0.2471(3) 0.50825(16) 0.0437(6) Uani 1 1 d . . .
H27 H 0.3188 -0.3169 0.5403 0.052 Uiso 1 1 calc R . .
C28 C 0.26554(12) -0.2477(2) 0.42844(17) 0.0451(6) Uani 1 1 d . . .
H28 H 0.2443 -0.3179 0.4070 0.054 Uiso 1 1 calc R . .
C29 C 0.25187(10) -0.1446(2) 0.37914(15) 0.0392(5) Uani 1 1 d . . .
H29 H 0.2218 -0.1457 0.3251 0.047 Uiso 1 1 calc R . .

loop_
_atom_site_aniso_label
_atom_site_aniso_U_11
_atom_site_aniso_U_22
_atom_site_aniso_U_33
_atom_site_aniso_U_23
_atom_site_aniso_U_13
_atom_site_aniso_U_12
Pr 0.02974(10) 0.03897(12) 0.03372(11) 0.000 0.02217(8) 0.000
Ag 0.05180(19) 0.1028(3) 0.0546(2) 0.000 0.03678(17) 0.000
P1 0.0332(3) 0.0305(3) 0.0331(3) -0.0013(2) 0.0229(3) -0.0018(2)
O1A 0.041(2) 0.050(2) 0.044(2) -0.0024(17) 0.0213(18) -0.0081(16)
O2A 0.054(2) 0.070(3) 0.058(3) -0.003(2) 0.041(2) -0.017(2)
O3A 0.073(3) 0.084(3) 0.051(3) 0.007(2) 0.047(2) 0.020(3)
O4A 0.066(3) 0.060(3) 0.050(3) 0.006(2) 0.040(3) 0.007(3)
N2A 0.073(5) 0.083(5) 0.052(4) 0.000(4) 0.045(4) -0.002(4)
O1B 0.053(2) 0.044(2) 0.054(2) -0.0004(18) 0.034(2) -0.0070(18)
O2B 0.0324(18) 0.072(3) 0.060(3) 0.011(2) 0.0293(19) -0.0003(19)
O3B 0.048(2) 0.073(3) 0.038(2) -0.003(2) 0.0243(18) -0.015(2)
O4B 0.060(4) 0.063(4) 0.049(3) 0.012(3) 0.033(3) -0.005(3)
N2B 0.057(4) 0.073(4) 0.042(3) 0.005(3) 0.034(3) 0.000(3)
O5A 0.038(2) 0.050(3) 0.082(3) -0.006(2) 0.038(2) -0.0086(19)
O5B 0.042(2) 0.048(2) 0.044(2) 0.0043(18) 0.0266(18) -0.0034(19)
O6 0.0977(19) 0.104(2) 0.0668(15) -0.0282(15) 0.0546(15) -0.0670(18)
N1 0.0455(14) 0.0618(18) 0.0584(16) 0.0044(14) 0.0306(13) -0.0089(13)
N3 0.123(3) 0.078(2) 0.077(2) -0.0233(18) 0.081(2) -0.040(2)
N4 0.0418(12) 0.0430(14) 0.0480(13) -0.0019(10) 0.0274(11) -0.0033(10)
C1 0.066(2) 0.0462(18) 0.061(2) -0.0099(14) 0.0440(17) -0.0148(14)
C2 0.071(2) 0.078(3) 0.058(2) -0.0140(19) 0.0422(19) -0.0291(19)
C3 0.056(2) 0.111(3) 0.055(2) 0.016(2) 0.0268(17) -0.013(2)
C4 0.0458(18) 0.067(2) 0.111(3) 0.045(2) 0.039(2) 0.0075(17)
C5 0.0394(15) 0.0494(19) 0.084(2) 0.0002(17) 0.0353(16) -0.0013(13)
C6 0.0325(11) 0.0362(13) 0.0312(12) 0.0006(10) 0.0207(10) -0.0008(9)
C7 0.0355(12) 0.0399(14) 0.0420(14) 0.0037(11) 0.0250(11) 0.0021(10)
C8 0.0418(14) 0.0524(17) 0.0504(16) 0.0039(13) 0.0320(13) -0.0058(12)
C9 0.0320(12) 0.0669(19) 0.0396(14) 0.0022(13) 0.0243(11) 0.0002(12)
C10 0.0434(15) 0.0477(16) 0.0472(16) -0.0055(12) 0.0315(13) -0.0006(12)
C11 0.0422(14) 0.0379(14) 0.0462(15) -0.0016(11) 0.0303(13) -0.0017(11)
C12 0.0335(11) 0.0312(12) 0.0350(12) -0.0004(10) 0.0211(10) 0.0010(9)
C13 0.0417(13) 0.0439(15) 0.0380(13) 0.0028(11) 0.0252(12) 0.0038(12)
C14 0.0507(16) 0.0513(17) 0.0351(14) 0.0003(12) 0.0234(13) 0.0040(13)
C15 0.0408(15) 0.0488(16) 0.0392(15) -0.0009(13) 0.0134(12) 0.0041(13)
C16 0.0350(13) 0.0474(16) 0.0527(17) -0.0056(13) 0.0228(13) -0.0029(12)
C17 0.0390(13) 0.0427(15) 0.0429(14) -0.0038(12) 0.0274(12) -0.0027(11)
C18 0.0428(13) 0.0293(11) 0.0343(12) 0.0001(10) 0.0267(11) -0.0019(10)
C19 0.0405(13) 0.0374(14) 0.0475(15) -0.0036(11) 0.0281(12) -0.0017(11)
C20 0.0507(15) 0.0386(15) 0.0630(18) -0.0074(13) 0.0416(15) -0.0011(12)
C21 0.0669(17) 0.0328(14) 0.0558(16) -0.0059(12) 0.0479(15) -0.0066(13)
C22 0.0538(16) 0.0369(14) 0.0409(14) -0.0031(12) 0.0272(13) -0.0064(13)
C23 0.0427(13) 0.0334(12) 0.0409(14) 0.0006(11) 0.0245(12) -0.0011(11)
C24 0.0346(12) 0.0295(12) 0.0363(12) 0.0008(9) 0.0250(11) 0.0014(9)
C25 0.0349(12) 0.0374(13) 0.0413(14) 0.0021(11) 0.0222(11) -0.0036(10)
C26 0.0366(12) 0.0476(15) 0.0389(13) 0.0074(12) 0.0211(11) 0.0005(11)
C27 0.0522(16) 0.0375(15) 0.0495(16) 0.0087(12) 0.0354(14) 0.0038(12)
C28 0.0603(17) 0.0331(15) 0.0479(16) -0.0038(12) 0.0362(14) -0.0109(12)
C29 0.0457(14) 0.0366(13) 0.0350(13) -0.0043(11) 0.0245(11) -0.0071(11)

loop_
_atom_type_symbol
_atom_type_description
_atom_type_scat_dispersion_real
_atom_type_scat_dispersion_imag
_atom_type_scat_source
C C 0.0033 0.0016 'International Tables Vol C Tables 4.2.6.8 and 6.1.1.4'
H H 0.0000 0.0000 'International Tables Vol C Tables 4.2.6.8 and 6.1.1.4'
N N 0.0061 0.0033 'International Tables Vol C Tables 4.2.6.8 and 6.1.1.4'
O O 0.0106 0.0060 'International Tables Vol C Tables 4.2.6.8 and 6.1.1.4'
P P 0.1023 0.0942 'International Tables Vol C Tables 4.2.6.8 and 6.1.1.4'
Ag Ag -0.8971 1.1015 'International Tables Vol C Tables 4.2.6.8 and 6.1.1.4'
Pr Pr -0.2180 2.8214 'International Tables Vol C Tables 4.2.6.8 and 6.1.1.4'

loop_
_geom_angle_atom_site_label_1
_geom_angle_atom_site_label_2
_geom_angle_atom_site_label_3
_geom_angle
_geom_angle_site_symmetry_1
_geom_angle_site_symmetry_3
O5A Pr O5B 81.46(15) . 2
O5A Pr O1A 149.03(15) . .
O5A Pr O1A 103.10(14) 2 .
O5B Pr O1A 81.48(13) 2 .
O5B Pr O1A 152.21(13) . .
O5A Pr O1A 103.10(14) . 2
O5A Pr O1A 149.03(15) 2 2
O5B Pr O1A 152.21(13) 2 2
O5B Pr O1A 81.48(13) . 2
O5A Pr O2A 147.36(15) . .
O5A Pr O2A 99.56(14) 2 .
O5B Pr O2A 75.83(14) 2 .
O5B Pr O2A 158.41(14) . .
O1A Pr O2A 87.35(13) 2 .
O5A Pr O2A 99.56(14) . 2
O5A Pr O2A 147.36(15) 2 2
O5B Pr O2A 158.41(14) 2 2
O2A Pr O2A 110.2(2) . 2
O5A Pr O1B 126.38(14) . 2
O5A Pr O1B 177.11(13) 2 2
O5B Pr O1B 152.07(13) 2 2
O5B Pr O1B 101.42(12) . 2
O5A Pr O1B 177.11(13) . .
O5A Pr O1B 126.38(14) 2 .
O5B Pr O1B 101.42(12) 2 .
O5B Pr O1B 152.07(13) . .
O1A Pr O4A 137.78(15) . 2
O2A Pr O4A 118.46(17) 2 2
O1B Pr O4A 107.19(16) 2 2
O1B Pr O4A 116.27(14) . 2
O1A Pr O4A 137.78(15) 2 .
O2A Pr O4A 118.46(17) . .
O1B Pr O4A 116.27(14) 2 .
O1B Pr O4A 107.19(16) . .
O4A Pr O4A 131.8(2) 2 .
N4 Ag N4 140.43(12) . 2
N4 Ag O5A 105.20(13) . .
N4 Ag O5A 109.96(14) 2 .
C12 P1 C18 111.06(11) . .
C12 P1 C6 108.11(11) . .
C18 P1 C6 111.12(11) . .
C12 P1 C24 109.33(11) . .
C18 P1 C24 109.67(11) . .
C6 P1 C24 107.46(11) . .
N1 O1A Pr 100.7(2) . .
N1 O2A Pr 99.0(2) . .
N2A O3A Pr 98.9(4) . .
N2A O4A Pr 100.1(4) . .
O3A N2A O4A 113.8(6) . .
N1 O1B Pr 99.4(2) . .
N1 O2B Pr 97.0(2) . .
N2B O3B Pr 99.3(4) . .
N2B O4B Pr 99.7(4) . .
O3B N2B O4B 114.4(5) . .
N3 O5A Pr 142.6(4) . .
N3 O5A Ag 92.5(3) . .
Pr O5A Ag 124.82(15) . .
N3 O5B Pr 137.4(3) . .
O1B N1 O2B 115.2(3) . .
O1A N1 O2A 111.5(3) . .
O6 N3 O5A 152.2(5) . .
O6 N3 O5B 151.7(4) . .
C1 N4 C5 118.2(3) . .
C1 N4 Ag 116.9(2) . .
C5 N4 Ag 124.9(2) . .
N4 C1 C2 123.5(3) . .
N4 C1 H1 118.3 . .
C2 C1 H1 118.3 . .
C3 C2 C1 119.1(4) . .
C3 C2 H2 120.5 . .
C1 C2 H2 120.5 . .
C2 C3 C4 120.1(4) . .
C2 C3 H3 120.0 . .
C4 C3 H3 120.0 . .
C3 C4 C5 118.4(3) . .
C3 C4 H4 120.8 . .
C5 C4 H4 120.8 . .
N4 C5 C4 120.7(3) . .
N4 C5 H5 119.6 . .
C4 C5 H5 119.6 . .
C7 C6 C11 119.9(2) . .
C7 C6 P1 121.51(18) . .
C11 C6 P1 118.14(18) . .
C6 C7 C8 119.7(2) . .
C6 C7 H7 120.2 . .
C8 C7 H7 120.2 . .
C9 C8 C7 120.0(3) . .
C9 C8 H8 120.0 . .
C7 C8 H8 120.0 . .
C8 C9 C10 120.7(2) . .
C8 C9 H9 119.6 . .
C10 C9 H9 119.6 . .
C11 C10 C9 119.8(3) . .
C11 C10 H10 120.1 . .
C9 C10 H10 120.1 . .
C10 C11 C6 119.8(2) . .
C10 C11 H11 120.1 . .
C6 C11 H11 120.1 . .
C13 C12 C17 119.8(2) . .
C13 C12 P1 119.63(18) . .
C17 C12 P1 120.59(18) . .
C14 C13 C12 119.8(2) . .
C14 C13 H13 120.1 . .
C12 C13 H13 120.1 . .
C15 C14 C13 120.2(3) . .
C15 C14 H14 119.9 . .
C13 C14 H14 119.9 . .
C14 C15 C16 120.1(3) . .
C14 C15 H15 120.0 . .
C16 C15 H15 120.0 . .
C17 C16 C15 120.5(3) . .
C17 C16 H16 119.7 . .
C15 C16 H16 119.7 . .
C16 C17 C12 119.5(2) . .
C16 C17 H17 120.2 . .
C12 C17 H17 120.2 . .
C23 C18 C19 119.6(2) . .
C23 C18 P1 119.36(19) . .
C19 C18 P1 120.59(19) . .
C20 C19 C18 120.3(3) . .
C20 C19 H19 119.9 . .
C18 C19 H19 119.9 . .
C19 C20 C21 119.8(3) . .
C19 C20 H20 120.1 . .
C21 C20 H20 120.1 . .
C20 C21 C22 120.2(2) . .
C20 C21 H21 119.9 . .
C22 C21 H21 119.9 . .
C23 C22 C21 120.0(3) . .
C23 C22 H22 120.0 . .
C21 C22 H22 120.0 . .
C22 C23 C18 120.0(2) . .
C22 C23 H23 120.0 . .
C18 C23 H23 120.0 . .
C25 C24 C29 119.9(2) . .
C25 C24 P1 119.33(18) . .
C29 C24 P1 120.62(18) . .
C26 C25 C24 119.7(2) . .
C26 C25 H25 120.2 . .
C24 C25 H25 120.2 . .
C27 C26 C25 120.4(2) . .
C27 C26 H26 119.8 . .
C25 C26 H26 119.8 . .
C28 C27 C26 120.1(2) . .
C28 C27 H27 120.0 . .
C26 C27 H27 120.0 . .
C27 C28 C29 120.9(2) . .
C27 C28 H28 119.5 . .
C29 C28 H28 119.5 . .
C28 C29 C24 119.0(2) . .
C28 C29 H29 120.5 . .
C24 C29 H29 120.5 . .

loop_
_geom_bond_atom_site_label_1
_geom_bond_atom_site_label_2
_geom_bond_distance
_geom_bond_site_symmetry_2
Pr O5A 2.435(4) .
Pr O5A 2.435(4) 2
Pr O5B 2.437(4) 2
Pr O5B 2.438(4) .
Pr O1A 2.537(4) .
Pr O1A 2.537(4) 2
Pr O2A 2.569(4) .
Pr O2A 2.569(4) 2
Pr O1B 2.580(4) 2
Pr O1B 2.580(4) .
Pr O4A 2.585(5) 2
Pr O4A 2.585(5) .
Pr O2B 2.614(4) .
Pr O2B 2.614(4) 2
Pr O3A 2.616(4) .
Pr O3A 2.616(4) 2
Pr O4B 2.650(6) 2
Pr O4B 2.650(6) .
Pr O3B 2.662(4) 2
Pr O3B 2.662(4) .
Ag N4 2.212(2) .
Ag O5A 2.546(4) .
P1 C12 1.797(2) .
P1 C18 1.798(3) .
P1 C6 1.799(2) .
P1 C24 1.801(2) .
O1A N1 1.275(4) .
O2A N1 1.280(5) .
O3A N2A 1.239(5) .
O4A N2A 1.248(5) .
O1B N1 1.247(5) .
O2B N1 1.274(5) .
O3B N2B 1.242(4) .
O4B N2B 1.252(5) .
O5A N3 1.133(4) .
O5B N3 1.185(4) .
O6 N3 1.120(3) .
N4 C1 1.335(4) .
N4 C5 1.341(4) .
C1 C2 1.372(5) .
C1 H1 0.9300 .
C2 C3 1.343(6) .
C2 H2 0.9300 .
C3 C4 1.374(6) .
C3 H3 0.9300 .
C4 C5 1.421(5) .
C4 H4 0.9300 .
C5 H5 0.9300 .
C6 C7 1.386(3) .
C6 C11 1.405(3) .
C7 C8 1.389(3) .
C7 H7 0.9300 .
C8 C9 1.381(4) .
C8 H8 0.9300 .
C9 C10 1.383(4) .
C9 H9 0.9300 .
C10 C11 1.381(4) .
C10 H10 0.9300 .
C11 H11 0.9300 .
C12 C13 1.394(3) .
C12 C17 1.398(3) .
C13 C14 1.388(4) .
C13 H13 0.9300 .
C14 C15 1.376(4) .
C14 H14 0.9300 .
C15 C16 1.388(4) .
C15 H15 0.9300 .
C16 C17 1.380(4) .
C16 H16 0.9300 .
C17 H17 0.9300 .
C18 C23 1.393(3) .
C18 C19 1.394(3) .
C19 C20 1.380(4) .
C19 H19 0.9300 .
C20 C21 1.387(4) .
C20 H20 0.9300 .
C21 C22 1.391(4) .
C21 H21 0.9300 .
C22 C23 1.378(4) .
C22 H22 0.9300 .
C23 H23 0.9300 .
C24 C25 1.397(4) .
C24 C29 1.396(3) .
C25 C26 1.388(4) .
C25 H25 0.9300 .
C26 C27 1.381(4) .
C26 H26 0.9300 .
C27 C28 1.373(4) .
C27 H27 0.9300 .
C28 C29 1.394(4) .
C28 H28 0.9300 .
C29 H29 0.9300 .
